data_7050876
loop_
_publ_author_name
'Fu, Zhi-Yong'
'Wu, Xin-Tao'
'Dai, Jing-Cao'
'Hu, Sheng-Min'
'Du, Wen-Xin'

_publ_section_title
;
 A novel mixed-ligand molecular bilayer generated by self-assembly of
 "T-shaped" moieties, displaying an unusual entanglement
;
_journal_issue 8
_journal_name_full 'New Journal of Chemistry'
_journal_page_first 978
_journal_paper_doi 10.1039/b202762c
_journal_volume 26
_journal_year 2002
_chemical_formula_sum 'C19 H18 Ag N2 O3'
_chemical_formula_weight 430.22
_space_group_IT_number 15
_symmetry_cell_setting monoclinic
_symmetry_space_group_name_Hall '-C 2yc'
_symmetry_space_group_name_H-M 'C 1 2/c 1'
_atom_sites_solution_hydrogens geom
_atom_sites_solution_primary direct
_atom_sites_solution_secondary difmap
_audit_creation_method SHELXL-97
_cell_angle_alpha 90.00
_cell_angle_beta 132.0720(10)
_cell_angle_gamma 90.00
_cell_formula_units_Z 8
_cell_length_a 25.8219(9)
_cell_length_b 9.2948(4)
_cell_length_c 18.6918(7)
_cell_measurement_reflns_used 5720
_cell_measurement_temperature 293(2)
_cell_measurement_theta_max 25.06
_cell_measurement_theta_min 2.12
_cell_volume 3330.1(2)
_computing_structure_refinement 'SHELXL-97 (Sheldrick, 1997)'
_computing_structure_solution 'SHELXS-97 (Sheldrick, 1990)'
_diffrn_ambient_temperature 293(2)
_diffrn_measured_fraction_theta_full 0.988
_diffrn_measured_fraction_theta_max 0.988
_diffrn_measurement_device_type 'Siemens SMART CCD'
_diffrn_measurement_method \w
_diffrn_radiation_monochromator graphite
_diffrn_radiation_source 'fine-focus sealed tube'
_diffrn_radiation_type MoK\a
_diffrn_radiation_wavelength 0.71073
_diffrn_reflns_av_R_equivalents 0.0293
_diffrn_reflns_av_sigmaI/netI 0.0505
_diffrn_reflns_limit_h_max 25
_diffrn_reflns_limit_h_min -30
_diffrn_reflns_limit_k_max 11
_diffrn_reflns_limit_k_min -11
_diffrn_reflns_limit_l_max 22
_diffrn_reflns_limit_l_min -21
_diffrn_reflns_number 5720
_diffrn_reflns_theta_full 25.06
_diffrn_reflns_theta_max 25.06
_diffrn_reflns_theta_min 2.12
_exptl_absorpt_coefficient_mu 1.232
_exptl_absorpt_correction_T_max 1.000000
_exptl_absorpt_correction_T_min 0.721568
_exptl_absorpt_correction_type empirical
_exptl_absorpt_process_details 'SADABS (Sheldrick, 1996)'
_exptl_crystal_colour Colorless
_exptl_crystal_density_diffrn 1.716
_exptl_crystal_density_method 'not measured'
_exptl_crystal_description Block
_exptl_crystal_F_000 1736
_exptl_crystal_size_max 0.36
_exptl_crystal_size_mid 0.20
_exptl_crystal_size_min 0.18
_refine_diff_density_max 0.394
_refine_diff_density_min -0.858
_refine_diff_density_rms 0.124
_refine_ls_extinction_method none
_refine_ls_goodness_of_fit_ref 1.023
_refine_ls_hydrogen_treatment mixed
_refine_ls_matrix_type full
_refine_ls_number_parameters 234
_refine_ls_number_reflns 2919
_refine_ls_number_restraints 0
_refine_ls_restrained_S_all 1.023
_refine_ls_R_factor_all 0.0581
_refine_ls_R_factor_gt 0.0372
_refine_ls_shift/su_max 0.000
_refine_ls_shift/su_mean 0.000
_refine_ls_structure_factor_coef Fsqd
_refine_ls_weighting_details 'calc w=1/[\s^2^(Fo^2^)+(0.0510P)^2^+0.0000P] where P=(Fo^2^+2Fc^2^)/3'
_refine_ls_weighting_scheme calc
_refine_ls_wR_factor_gt 0.0881
_refine_ls_wR_factor_ref 0.0984
_reflns_number_gt 2191
_reflns_number_total 2919
_reflns_threshold_expression >2sigma(I)
_cod_data_source_file b202762c.txt
_cod_data_source_block compound1
_cod_original_sg_symbol_H-M C2/c
_cod_database_code 7050876

loop_
_symmetry_equiv_pos_as_xyz
'x, y, z'
'-x, y, -z+1/2'
'x+1/2, y+1/2, z'
'-x+1/2, y+1/2, -z+1/2'
'-x, -y, -z'
'x, -y, z-1/2'
'-x+1/2, -y+1/2, -z'
'x+1/2, -y+1/2, z-1/2'

loop_
_atom_site_label
_atom_site_type_symbol
_atom_site_fract_x
_atom_site_fract_y
_atom_site_fract_z
_atom_site_U_iso_or_equiv
_atom_site_adp_type
_atom_site_occupancy
_atom_site_symmetry_multiplicity
_atom_site_calc_flag
_atom_site_refinement_flags
_atom_site_disorder_assembly
_atom_site_disorder_group
Ag1 Ag 0.218239(17) 0.66448(4) 0.16047(3) 0.04328(15) Uani 1 1 d . . .
N1 N 0.12637(17) 0.5793(4) 0.1329(2) 0.0348(9) Uani 1 1 d . . .
C3 C 0.0815(2) 0.6583(5) 0.1292(3) 0.0362(10) Uani 1 1 d . . .
H3A H 0.0854 0.7579 0.1306 0.043 Uiso 1 1 calc R . .
C2 C 0.0691(2) 0.3700(5) 0.1251(3) 0.0363(10) Uani 1 1 d . . .
H2A H 0.0666 0.2701 0.1241 0.044 Uiso 1 1 calc R . .
C5 C 0.0222(2) 0.4522(5) 0.1209(3) 0.0324(10) Uani 1 1 d . . .
C1 C 0.1195(2) 0.4368(5) 0.1309(3) 0.0381(11) Uani 1 1 d . . .
H1A H 0.1503 0.3795 0.1336 0.046 Uiso 1 1 calc R . .
C6 C -0.0319(2) 0.3756(5) 0.1160(3) 0.0377(11) Uani 1 1 d . . .
H6A H -0.0566 0.3079 0.0629 0.045 Uiso 1 1 calc R . .
H6B H -0.0077 0.3204 0.1748 0.045 Uiso 1 1 calc R . .
C4 C 0.0297(2) 0.5996(5) 0.1233(3) 0.0365(10) Uani 1 1 d . . .
H4A H -0.0003 0.6595 0.1210 0.044 Uiso 1 1 calc R . .
O2 O 0.29199(15) 0.6468(3) 0.3366(2) 0.0391(7) Uani 1 1 d . . .
C13 C 0.3465(2) 0.5706(5) 0.3872(3) 0.0347(10) Uani 1 1 d . . .
C7 C -0.0846(2) 0.4691(5) 0.1036(4) 0.0403(11) Uani 1 1 d . . .
H7A H -0.1132 0.5141 0.0406 0.048 Uiso 1 1 calc R . .
H7B H -0.0600 0.5452 0.1513 0.048 Uiso 1 1 calc R . .
O1 O 0.36627(17) 0.4943(4) 0.3542(2) 0.0580(10) Uani 1 1 d . . .
C15 C 0.4589(2) 0.5201(5) 0.5557(3) 0.0341(10) Uani 1 1 d . . .
H15A H 0.4754 0.4792 0.5288 0.041 Uiso 1 1 calc R . .
C18 C 0.4088(2) 0.6320(4) 0.6355(3) 0.0332(10) Uani 1 1 d . . .
H18A H 0.3910 0.6667 0.6621 0.040 Uiso 1 1 calc R . .
C17 C 0.3668(2) 0.6334(4) 0.5362(3) 0.0337(10) Uani 1 1 d . . .
H17A H 0.3222 0.6727 0.4970 0.040 Uiso 1 1 calc R . .
C14 C 0.3920(2) 0.5753(4) 0.4954(3) 0.0304(9) Uani 1 1 d . . .
O01 O 0.2230(3) 0.8884(6) 0.3348(3) 0.0691(13) Uani 1 1 d . . .
C19 C 0.4774(2) 0.5793(4) 0.6969(3) 0.0303(9) Uani 1 1 d . . .
C16 C 0.5021(2) 0.5239(5) 0.6550(3) 0.0350(10) Uani 1 1 d . . .
H16A H 0.5476 0.4895 0.6939 0.042 Uiso 1 1 calc R . .
C8 C -0.1322(2) 0.3942(5) 0.1122(3) 0.0317(10) Uani 1 1 d . . .
C11 C -0.1389(2) 0.2462(5) 0.1109(3) 0.0346(10) Uani 1 1 d . . .
H11A H -0.1140 0.1871 0.1030 0.041 Uiso 1 1 calc R . .
C9 C -0.1716(2) 0.4745(5) 0.1226(3) 0.0376(11) Uani 1 1 d . . .
H9A H -0.1698 0.5745 0.1224 0.045 Uiso 1 1 calc R . .
C12 C -0.1825(2) 0.1861(5) 0.1213(3) 0.0364(10) Uani 1 1 d . . .
H12A H -0.1861 0.0864 0.1201 0.044 Uiso 1 1 calc R . .
N2 N -0.21984(17) 0.2650(4) 0.1330(2) 0.0325(8) Uani 1 1 d . . .
C10 C -0.2137(2) 0.4071(5) 0.1334(3) 0.0387(11) Uani 1 1 d . . .
H10A H -0.2391 0.4642 0.1413 0.046 Uiso 1 1 calc R . .
H01 H 0.191(4) 0.908(8) 0.268(5) 0.11(2) Uiso 1 1 d . . .
H02 H 0.237(3) 0.826(6) 0.334(5) 0.06(2) Uiso 1 1 d . . .

loop_
_atom_site_aniso_label
_atom_site_aniso_U_11
_atom_site_aniso_U_22
_atom_site_aniso_U_33
_atom_site_aniso_U_23
_atom_site_aniso_U_13
_atom_site_aniso_U_12
Ag1 0.0358(2) 0.0557(3) 0.0519(2) 0.00066(19) 0.03499(19) -0.00813(17)
N1 0.0300(19) 0.042(2) 0.038(2) -0.0002(18) 0.0251(18) -0.0035(17)
C3 0.032(2) 0.032(3) 0.050(3) 0.002(2) 0.030(2) -0.002(2)
C2 0.037(2) 0.028(3) 0.051(3) -0.001(2) 0.032(2) -0.0016(18)
C5 0.028(2) 0.038(3) 0.034(2) 0.003(2) 0.022(2) 0.0001(19)
C1 0.033(2) 0.038(3) 0.051(3) 0.002(2) 0.031(2) 0.003(2)
C6 0.035(2) 0.038(3) 0.051(3) 0.003(2) 0.034(2) -0.004(2)
C4 0.033(2) 0.034(3) 0.054(3) 0.002(2) 0.034(2) 0.001(2)
O2 0.0357(17) 0.046(2) 0.0341(16) 0.0069(15) 0.0228(15) 0.0060(15)
C13 0.030(2) 0.034(3) 0.039(3) 0.002(2) 0.022(2) -0.004(2)
C7 0.043(3) 0.031(3) 0.064(3) 0.008(2) 0.043(3) -0.001(2)
O1 0.057(2) 0.068(3) 0.044(2) -0.0075(18) 0.0317(18) 0.0172(19)
C15 0.036(2) 0.034(3) 0.039(2) 0.001(2) 0.028(2) 0.0045(19)
C18 0.035(2) 0.030(3) 0.040(3) -0.0017(19) 0.027(2) 0.0045(18)
C17 0.036(2) 0.030(3) 0.035(2) -0.0026(19) 0.024(2) -0.0048(18)
C14 0.033(2) 0.025(2) 0.036(2) 0.0016(19) 0.024(2) -0.0022(18)
O01 0.075(3) 0.073(3) 0.058(3) -0.001(2) 0.043(3) 0.024(3)
C19 0.032(2) 0.025(2) 0.034(2) -0.0009(19) 0.022(2) -0.0037(18)
C16 0.029(2) 0.038(3) 0.042(3) 0.006(2) 0.026(2) 0.0067(19)
C8 0.030(2) 0.034(3) 0.042(2) 0.003(2) 0.029(2) -0.0003(19)
C11 0.038(2) 0.027(3) 0.054(3) 0.001(2) 0.037(2) 0.0017(19)
C9 0.038(2) 0.033(3) 0.052(3) 0.003(2) 0.034(2) 0.000(2)
C12 0.035(2) 0.033(3) 0.052(3) 0.005(2) 0.033(2) 0.0002(19)
N2 0.0290(18) 0.033(2) 0.039(2) 0.0040(17) 0.0244(17) -0.0033(16)
C10 0.034(2) 0.043(3) 0.051(3) 0.000(2) 0.033(2) 0.003(2)

loop_
_atom_type_symbol
_atom_type_description
_atom_type_scat_dispersion_real
_atom_type_scat_dispersion_imag
_atom_type_scat_source
C C 0.0033 0.0016 'International Tables Vol C Tables 4.2.6.8 and 6.1.1.4'
H H 0.0000 0.0000 'International Tables Vol C Tables 4.2.6.8 and 6.1.1.4'
N N 0.0061 0.0033 'International Tables Vol C Tables 4.2.6.8 and 6.1.1.4'
O O 0.0106 0.0060 'International Tables Vol C Tables 4.2.6.8 and 6.1.1.4'
Ag Ag -0.8971 1.1015 'International Tables Vol C Tables 4.2.6.8 and 6.1.1.4'

loop_
_geom_angle_atom_site_label_1
_geom_angle_atom_site_label_2
_geom_angle_atom_site_label_3
_geom_angle
_geom_angle_site_symmetry_1
_geom_angle_site_symmetry_3
_geom_angle_publ_flag
N2 Ag1 N1 159.53(13) 3 . ?
N2 Ag1 O2 108.02(11) 3 . ?
N1 Ag1 O2 92.04(11) . . ?
C3 N1 C1 116.7(3) . . ?
C3 N1 Ag1 125.1(3) . . ?
C1 N1 Ag1 117.7(3) . . ?
N1 C3 C4 123.3(4) . . ?
N1 C3 H3A 118.3 . . ?
C4 C3 H3A 118.3 . . ?
C1 C2 C5 119.8(4) . . ?
C1 C2 H2A 120.1 . . ?
C5 C2 H2A 120.1 . . ?
C4 C5 C2 116.6(4) . . ?
C4 C5 C6 124.8(4) . . ?
C2 C5 C6 118.6(4) . . ?
N1 C1 C2 123.5(4) . . ?
N1 C1 H1A 118.2 . . ?
C2 C1 H1A 118.2 . . ?
C7 C6 C5 116.3(4) . . ?
C7 C6 H6A 108.2 . . ?
C5 C6 H6A 108.2 . . ?
C7 C6 H6B 108.2 . . ?
C5 C6 H6B 108.2 . . ?
H6A C6 H6B 107.4 . . ?
C5 C4 C3 120.0(4) . . ?
C5 C4 H4A 120.0 . . ?
C3 C4 H4A 120.0 . . ?
C13 O2 Ag1 120.8(3) . . ?
O1 C13 O2 124.6(4) . . ?
O1 C13 C14 117.9(4) . . ?
O2 C13 C14 117.5(4) . . ?
C6 C7 C8 115.8(4) . . ?
C6 C7 H7A 108.3 . . ?
C8 C7 H7A 108.3 . . ?
C6 C7 H7B 108.3 . . ?
C8 C7 H7B 108.3 . . ?
H7A C7 H7B 107.4 . . ?
C14 C15 C16 121.8(4) . . ?
C14 C15 H15A 119.1 . . ?
C16 C15 H15A 119.1 . . ?
C17 C18 C19 121.6(4) . . ?
C17 C18 H18A 119.2 . . ?
C19 C18 H18A 119.2 . . ?
C18 C17 C14 119.5(4) . . ?
C18 C17 H17A 120.2 . . ?
C14 C17 H17A 120.2 . . ?
C15 C14 C17 118.8(4) . . ?
C15 C14 C13 120.4(4) . . ?
C17 C14 C13 120.7(4) . . ?
H01 O01 H02 98(7) . . ?
C16 C19 C18 118.1(4) . . ?
C16 C19 C19 120.3(4) . 2_656 ?
C18 C19 C19 121.6(4) . 2_656 ?
C15 C16 C19 120.0(4) . . ?
C15 C16 H16A 120.0 . . ?
C19 C16 H16A 120.0 . . ?
C9 C8 C11 116.5(3) . . ?
C9 C8 C7 119.7(4) . . ?
C11 C8 C7 123.8(3) . . ?
C12 C11 C8 120.2(4) . . ?
C12 C11 H11A 119.9 . . ?
C8 C11 H11A 119.9 . . ?
C8 C9 C10 120.2(4) . . ?
C8 C9 H9A 119.9 . . ?
C10 C9 H9A 119.9 . . ?
N2 C12 C11 122.9(4) . . ?
N2 C12 H12A 118.5 . . ?
C11 C12 H12A 118.5 . . ?
C10 N2 C12 116.6(3) . . ?
C10 N2 Ag1 121.7(3) . 3_445 ?
C12 N2 Ag1 121.5(3) . 3_445 ?
N2 C10 C9 123.5(4) . . ?
N2 C10 H10A 118.2 . . ?
C9 C10 H10A 118.2 . . ?

loop_
_geom_bond_atom_site_label_1
_geom_bond_atom_site_label_2
_geom_bond_distance
_geom_bond_site_symmetry_2
_geom_bond_publ_flag
Ag1 N2 2.189(3) 3 ?
Ag1 N1 2.209(3) . ?
Ag1 O2 2.468(3) . ?
N1 C3 1.332(5) . ?
N1 C1 1.334(6) . ?
C3 C4 1.381(5) . ?
C3 H3A 0.9300 . ?
C2 C1 1.377(5) . ?
C2 C5 1.389(5) . ?
C2 H2A 0.9300 . ?
C5 C4 1.380(6) . ?
C5 C6 1.517(5) . ?
C1 H1A 0.9300 . ?
C6 C7 1.495(6) . ?
C6 H6A 0.9700 . ?
C6 H6B 0.9700 . ?
C4 H4A 0.9300 . ?
O2 C13 1.263(5) . ?
C13 O1 1.251(5) . ?
C13 C14 1.513(6) . ?
C7 C8 1.514(5) . ?
C7 H7A 0.9700 . ?
C7 H7B 0.9700 . ?
C15 C14 1.381(6) . ?
C15 C16 1.385(6) . ?
C15 H15A 0.9300 . ?
C18 C17 1.387(6) . ?
C18 C19 1.404(6) . ?
C18 H18A 0.9300 . ?
C17 C14 1.402(5) . ?
C17 H17A 0.9300 . ?
O01 H01 0.94(7) . ?
O01 H02 0.69(6) . ?
C19 C16 1.397(5) . ?
C19 C19 1.483(8) 2_656 ?
C16 H16A 0.9300 . ?
C8 C9 1.376(5) . ?
C8 C11 1.384(6) . ?
C11 C12 1.381(5) . ?
C11 H11A 0.9300 . ?
C9 C10 1.382(5) . ?
C9 H9A 0.9300 . ?
C12 N2 1.342(5) . ?
C12 H12A 0.9300 . ?
N2 C10 1.330(6) . ?
N2 Ag1 2.189(3) 3_445 ?
C10 H10A 0.9300 . ?
